data_7015503
loop_
_publ_author_name
'Saines, Paul J.'
'Yeung, Hamish H.-M.'
'Hester, James R.'
'Lennie, Alistair R.'
'Cheetham, Anthony K.'

_publ_section_title
;
 Detailed investigations of phase transitions and magnetic structure in
 Fe(iii), Mn(ii), Co(ii) and Ni(ii) 3,4,5-trihydroxybenzoate (gallate)
 dihydrates by neutron and X-ray diffraction.
;
_journal_issue 24
_journal_name_full 'Dalton transactions (Cambridge, England : 2003)'
_journal_page_first 6401
_journal_page_last 6410
_journal_paper_doi 10.1039/c0dt01687j
_journal_volume 40
_journal_year 2011
_chemical_absolute_configuration ad
_chemical_compound_source 'synthesis as described'
_chemical_formula_moiety 'C7 H4 Mn1 O5, 2(H2 O)'
_chemical_formula_sum 'C7 H8 Mn O7'
_chemical_formula_weight 259.07
_chemical_name_systematic
;
?
;
_space_group_IT_number 152
_symmetry_cell_setting trigonal
_symmetry_Int_Tables_number 152
_symmetry_space_group_name_Hall 'P 31 2"'
_symmetry_space_group_name_H-M 'P 31 2 1'
_atom_sites_solution_hydrogens geom
_atom_sites_solution_primary direct
_atom_sites_solution_secondary difmap
_audit_creation_date 2010-11-10T16:02:56-00:00
_audit_creation_method 'WinGX routine CIF_UPDATE'
_cell_angle_alpha 90
_cell_angle_beta 90
_cell_angle_gamma 120
_cell_formula_units_Z 6
_cell_length_a 9.0659(2)
_cell_length_b 9.0659(2)
_cell_length_c 21.7273(5)
_cell_measurement_reflns_used 3757
_cell_measurement_temperature 102(2)
_cell_measurement_theta_max 29.1602
_cell_measurement_theta_min 3.1949
_cell_measurement_wavelength 0.71073
_cell_volume 1546.53(6)
_computing_cell_refinement 'CrysAlisPro (Oxford Diffraction, 2010)'
_computing_data_collection 'CrysAlisPro (Oxford Diffraction, 2010)'
_computing_data_reduction 'CrysAlisPro (Oxford Diffraction, 2010)'
_computing_molecular_graphics 'Ortep-3 for Windows (Farrugia, 1997)'
_computing_publication_material 'WinGX publication routines (Farrugia, 1999)'
_computing_structure_refinement 'SHELXL-97 (Sheldrick, 2008)'
_computing_structure_solution 'SHELXS-97 (Sheldrick, 2008)'
_diffrn_ambient_temperature 102(2)
_diffrn_detector_area_resol_mean 16.1183
_diffrn_measured_fraction_theta_full 0.882
_diffrn_measured_fraction_theta_max 0.995
_diffrn_measurement_device_type 'Xcalibur, Eos, Gemini ultra'
_diffrn_measurement_method '\w scans'
_diffrn_radiation_monochromator graphite
_diffrn_radiation_probe x-ray
_diffrn_radiation_type MoK\a
_diffrn_radiation_wavelength 0.71073
_diffrn_reflns_av_R_equivalents 0.0249
_diffrn_reflns_av_unetI/netI 0.0316
_diffrn_reflns_limit_h_max 12
_diffrn_reflns_limit_h_min -12
_diffrn_reflns_limit_k_max 12
_diffrn_reflns_limit_k_min -12
_diffrn_reflns_limit_l_max 29
_diffrn_reflns_limit_l_min -29
_diffrn_reflns_number 7041
_diffrn_reflns_theta_full 26.32
_diffrn_reflns_theta_max 29.22
_diffrn_reflns_theta_min 3.2
_diffrn_standards_interval_count 0
_diffrn_standards_interval_time 0
_diffrn_standards_number 0
_exptl_absorpt_coefficient_mu 1.288
_exptl_absorpt_correction_T_max 0.926
_exptl_absorpt_correction_T_min 0.712
_exptl_absorpt_correction_type analytical
_exptl_absorpt_process_details
;
CrysAlisPro, Oxford Diffraction Ltd.,
Version 1.171.34.44 (release 25-10-2010 CrysAlis171 .NET)
(compiled Oct 25 2010,18:11:34)
Analytical numeric absorption correction using a multifaceted crystal
model based on expressions derived by R.C. Clark & J.S. Reid.
(Clark, R. C. & Reid, J. S. (1995). Acta Cryst. A51, 887-897)
;
_exptl_crystal_colour brown
_exptl_crystal_density_diffrn 1.669
_exptl_crystal_density_method 'not measured'
_exptl_crystal_description rod
_exptl_crystal_F_000 786
_exptl_crystal_size_max 0.475
_exptl_crystal_size_mid 0.0859
_exptl_crystal_size_min 0.0657
_refine_diff_density_max 0.490
_refine_diff_density_min -0.413
_refine_diff_density_rms 0.080
_refine_ls_abs_structure_details 'Flack H D (1983), Acta Cryst. A39, 876-881'
_refine_ls_abs_structure_Flack 0.03(3)
_refine_ls_extinction_method none
_refine_ls_goodness_of_fit_ref 1.118
_refine_ls_hydrogen_treatment mixed
_refine_ls_matrix_type full
_refine_ls_number_parameters 158
_refine_ls_number_reflns 2447
_refine_ls_number_restraints 10
_refine_ls_restrained_S_all 1.117
_refine_ls_R_factor_all 0.0424
_refine_ls_R_factor_gt 0.0362
_refine_ls_shift/su_max 0.006
_refine_ls_shift/su_mean 0
_refine_ls_structure_factor_coef Fsqd
_refine_ls_weighting_details 'calc w=1/[\s^2^(Fo^2^)+(0.0405P)^2^+1.3108P] where P=(Fo^2^+2Fc^2^)/3'
_refine_ls_weighting_scheme calc
_refine_ls_wR_factor_gt 0.0926
_refine_ls_wR_factor_ref 0.0965
_reflns_number_gt 2207
_reflns_number_total 2447
_reflns_threshold_expression >2sigma(I)
_cod_data_source_file c0dt01687j.txt
_cod_data_source_block 20101020mngall
_cod_database_code 7015503

loop_
_symmetry_equiv_pos_as_xyz
'x, y, z'
'-y, x-y, z+1/3'
'-x+y, -x, z+2/3'
'y, x, -z'
'x-y, -y, -z+2/3'
'-x, -x+y, -z+1/3'

loop_
_atom_site_label
_atom_site_type_symbol
_atom_site_fract_x
_atom_site_fract_y
_atom_site_fract_z
_atom_site_U_iso_or_equiv
_atom_site_adp_type
_atom_site_occupancy
_atom_site_symmetry_multiplicity
_atom_site_calc_flag
_atom_site_refinement_flags
_atom_site_disorder_assembly
_atom_site_disorder_group
Mn1 Mn 0.97805(5) 0.01724(4) 0.082936(18) 0.01348(13) Uani 1 1 d . . .
O1 O 0.8910(3) -0.1090(3) 0.0000 0.0174(6) Uani 1 2 d S . .
O2 O 0.6984(3) -0.1920(3) 0.09976(9) 0.0255(5) Uani 1 1 d D . .
H2 H 0.636(4) -0.232(4) 0.1324(8) 0.038 Uiso 1 1 d D . .
O3 O 1.2290(3) 0.1882(3) 0.04952(9) 0.0203(5) Uani 1 1 d . . .
O6 O 1.0000 0.1351(3) 0.1667 0.0169(6) Uani 1 2 d S . .
O7 O 0.9168(3) 0.2314(3) 0.06368(10) 0.0261(6) Uani 1 1 d D . .
H7 H 0.899(5) 0.273(4) 0.0305(8) 0.039 Uiso 1 1 d D . .
O8 O 1.0519(3) -0.1562(3) 0.11859(9) 0.0230(5) Uani 1 1 d . . .
C1 C 0.7443(4) -0.2557(4) 0.0000 0.0163(9) Uani 1 2 d S . .
C2 C 0.6378(4) -0.3072(4) 0.05151(13) 0.0193(6) Uani 1 1 d D . .
C3 C 1.2743(5) 0.2743(5) 0.0000 0.0164(9) Uani 1 2 d S . .
C4 C 1.4370(5) 0.4370(5) 0.0000 0.0184(9) Uani 1 2 d S . .
C5 C 0.4874(4) -0.4605(4) 0.05266(13) 0.0189(6) Uani 1 1 d . . .
H5 H 0.4188 -0.4961 0.0887 0.023 Uiso 1 1 calc R . .
C6 C 1.0000 0.2827(5) 0.1667 0.0176(9) Uani 1 2 d S . .
C7 C 0.9584(4) 0.3397(4) 0.11332(13) 0.0221(7) Uani 1 1 d D . .
C8 C 1.0000 -0.2473(5) 0.1667 0.0193(9) Uani 1 2 d S . .
C9 C 1.0000 -0.4109(5) 0.1667 0.0229(10) Uani 1 2 d S . .
C10 C 0.9620(4) 0.4939(4) 0.11260(15) 0.0236(7) Uani 1 1 d . . .
H10 H 0.9388 0.5346 0.0757 0.028 Uiso 1 1 calc R . .
O10 O 0.4713(3) 0.1927(4) 0.12755(12) 0.0381(6) Uani 1 1 d D . .
H10A H 0.478(5) 0.101(3) 0.134(2) 0.057 Uiso 1 1 d D . .
H10B H 0.569(3) 0.276(3) 0.1153(18) 0.057 Uiso 1 1 d D . .
O9 O 1.3220(4) -0.1311(4) 0.04558(12) 0.0429(7) Uani 1 1 d D . .
H9A H 1.238(4) -0.224(3) 0.0306(18) 0.064 Uiso 1 1 d D . .
H9B H 1.356(5) -0.149(5) 0.0812(11) 0.064 Uiso 1 1 d D . .

loop_
_atom_site_aniso_label
_atom_site_aniso_U_11
_atom_site_aniso_U_22
_atom_site_aniso_U_33
_atom_site_aniso_U_23
_atom_site_aniso_U_13
_atom_site_aniso_U_12
Mn1 0.0148(2) 0.0099(2) 0.0120(2) -0.00076(15) 0.00022(16) 0.00336(18)
O1 0.0138(9) 0.0138(9) 0.0151(13) -0.0019(6) 0.0019(6) -0.0003(11)
O2 0.0208(11) 0.0232(12) 0.0153(10) -0.0068(10) 0.0052(8) -0.0019(10)
O3 0.0128(10) 0.0200(11) 0.0191(11) 0.0034(9) -0.0016(9) 0.0014(9)
O6 0.0280(17) 0.0154(10) 0.0116(13) -0.0013(6) -0.0025(12) 0.0140(8)
O7 0.0459(16) 0.0264(13) 0.0156(11) -0.0049(9) -0.0064(10) 0.0254(12)
O8 0.0361(14) 0.0217(12) 0.0184(11) 0.0044(9) 0.0074(10) 0.0199(11)
C1 0.0106(13) 0.0106(13) 0.017(2) -0.0012(9) 0.0012(9) -0.0023(16)
C2 0.0189(15) 0.0185(15) 0.0138(14) -0.0039(12) 0.0002(12) 0.0043(13)
C3 0.0135(14) 0.0135(14) 0.018(2) 0.0012(9) -0.0012(9) 0.0038(17)
C4 0.0161(14) 0.0161(14) 0.015(2) 0.0018(9) -0.0018(9) 0.0024(17)
C5 0.0149(15) 0.0150(15) 0.0166(14) 0.0022(12) 0.0035(12) -0.0001(12)
C6 0.027(2) 0.0145(14) 0.015(2) 0.0006(9) 0.0012(18) 0.0136(12)
C7 0.0325(18) 0.0258(17) 0.0148(14) -0.0037(13) -0.0023(13) 0.0197(15)
C8 0.026(2) 0.0173(15) 0.018(2) 0.0024(10) 0.0047(19) 0.0130(12)
C9 0.034(3) 0.0180(15) 0.022(2) 0.0010(10) 0.002(2) 0.0171(13)
C10 0.0410(18) 0.0226(17) 0.0152(14) 0.0013(12) 0.0003(13) 0.0218(15)
O10 0.0273(13) 0.0478(17) 0.0303(13) 0.0147(13) 0.0023(11) 0.0121(13)
O9 0.056(2) 0.067(2) 0.0269(14) 0.0117(14) 0.0036(13) 0.0460(17)

loop_
_atom_type_symbol
_atom_type_description
_atom_type_scat_dispersion_real
_atom_type_scat_dispersion_imag
_atom_type_scat_source
C C 0.0033 0.0016 'International Tables Vol C Tables 4.2.6.8 and 6.1.1.4'
H H 0 0 'International Tables Vol C Tables 4.2.6.8 and 6.1.1.4'
O O 0.0106 0.006 'International Tables Vol C Tables 4.2.6.8 and 6.1.1.4'
Mn Mn 0.3368 0.7283 'International Tables Vol C Tables 4.2.6.8 and 6.1.1.4'

loop_
_geom_angle_atom_site_label_1
_geom_angle_atom_site_label_2
_geom_angle_atom_site_label_3
_geom_angle
_geom_angle_site_symmetry_1
_geom_angle_site_symmetry_3
_geom_angle_publ_flag
O1 Mn1 O6 164.56(5) . . ?
O1 Mn1 O8 94.73(6) . . ?
O6 Mn1 O8 94.39(9) . . ?
O1 Mn1 O3 94.48(9) . . ?
O6 Mn1 O3 97.54(6) . . ?
O8 Mn1 O3 92.54(10) . . ?
O1 Mn1 O7 96.99(6) . . ?
O6 Mn1 O7 74.12(8) . . ?
O8 Mn1 O7 168.28(8) . . ?
O3 Mn1 O7 86.79(9) . . ?
O1 Mn1 O2 74.07(8) . . ?
O6 Mn1 O2 93.89(6) . . ?
O8 Mn1 O2 87.62(9) . . ?
O3 Mn1 O2 168.52(8) . . ?
O7 Mn1 O2 95.35(10) . . ?
C6 O6 Mn1 117.95(7) . 6_765 ?
C6 O6 Mn1 117.94(7) . . ?
Mn1 O6 Mn1 124.11(14) 6_765 . ?
C1 O1 Mn1 117.86(7) . 4_645 ?
C1 O1 Mn1 117.86(7) . . ?
Mn1 O1 Mn1 124.28(13) 4_645 . ?
C3 O3 Mn1 129.2(2) . . ?
O8 C8 O8 124.6(4) 6_765 . ?
O8 C8 C9 117.7(2) 6_765 . ?
O8 C8 C9 117.7(2) . . ?
C7 O7 Mn1 111.45(18) . . ?
C2 O2 Mn1 110.82(17) . . ?
C8 O8 Mn1 128.6(2) . . ?
O3 C3 O3 124.2(4) 4_645 . ?
O3 C3 C4 117.89(19) 4_645 . ?
O3 C3 C4 117.89(19) . . ?
C5 C2 O2 124.4(3) . . ?
C5 C2 C1 121.3(3) . . ?
O2 C2 C1 114.3(3) . . ?
O6 C6 C7 120.4(2) . 6_765 ?
O6 C6 C7 120.4(2) . . ?
C7 C6 C7 119.2(4) 6_765 . ?
O1 C1 C2 120.70(19) . . ?
O1 C1 C2 120.70(19) . 4_645 ?
C2 C1 C2 118.6(4) . 4_645 ?
C2 C5 C4 118.9(3) . 1_445 ?
C5 C4 C5 120.9(4) 4_755 1_665 ?
C5 C4 C3 119.6(2) 4_755 . ?
C5 C4 C3 119.6(2) 1_665 . ?
O7 C7 C10 125.1(3) . . ?
O7 C7 C6 114.2(3) . . ?
C10 C7 C6 120.6(3) . . ?
C7 C10 C9 119.5(3) . 1_565 ?
C10 C9 C10 120.5(4) 1_545 6_755 ?
C10 C9 C8 119.7(2) 1_545 . ?
C10 C9 C8 119.7(2) 6_755 . ?

loop_
_geom_bond_atom_site_label_1
_geom_bond_atom_site_label_2
_geom_bond_distance
_geom_bond_site_symmetry_2
_geom_bond_publ_flag
Mn1 O1 2.0675(13) . ?
Mn1 O6 2.0688(13) . ?
Mn1 O8 2.139(2) . ?
Mn1 O3 2.140(2) . ?
Mn1 O7 2.308(2) . ?
Mn1 O2 2.315(2) . ?
O6 C6 1.337(5) . ?
O6 Mn1 2.0688(13) 6_765 ?
O1 C1 1.331(5) . ?
O1 Mn1 2.0674(13) 4_645 ?
O3 C3 1.268(3) . ?
C8 O8 1.268(3) 6_765 ?
C8 O8 1.268(3) . ?
C8 C9 1.481(6) . ?
O7 C7 1.377(4) . ?
O2 C2 1.381(3) . ?
C3 O3 1.268(3) 4_645 ?
C3 C4 1.480(6) . ?
C2 C5 1.379(4) . ?
C2 C1 1.397(4) . ?
C6 C7 1.401(4) 6_765 ?
C6 C7 1.401(4) . ?
C1 C2 1.397(4) 4_645 ?
C5 C4 1.399(4) 1_445 ?
C4 C5 1.399(4) 4_755 ?
C4 C5 1.399(4) 1_665 ?
C7 C10 1.379(4) . ?
C10 C9 1.399(4) 1_565 ?
C9 C10 1.399(4) 1_545 ?
C9 C10 1.399(4) 6_755 ?
